data_4122044
loop_
_publ_author_name
'Liedtke, Ren\'e'
'Scheidt, Felix'
'Ren, Jinjun'
'Schirmer, Birgitta'
'Cardenas, Allan Jay P.'
'Daniliuc, Constantin G.'
'Eckert, Hellmut'
'Warren, Timothy H.'
'Grimme, Stefan'
'Kehr, Gerald'
'Erker, Gerhard'

_publ_section_title
;
 Frustrated lewis pair modification by 1,1-carboboration: disclosure of a
 phosphine oxide triggered nitrogen monoxide addition to an intramolecular
 p/b frustrated lewis pair.
;
_journal_issue 25
_journal_name_full 'Journal of the American Chemical Society'
_journal_page_first 9014
_journal_page_last 9027
_journal_paper_doi 10.1021/ja5028293
_journal_volume 136
_journal_year 2014
_chemical_formula_sum 'C51 H50 B F10 N O2 P2 Si'
_chemical_formula_weight 999.76
_chemical_name_systematic
; 
 ? 
;
_space_group_IT_number 14
_symmetry_cell_setting monoclinic
_symmetry_space_group_name_Hall '-P 2ybc'
_symmetry_space_group_name_H-M 'P 1 21/c 1'
_atom_sites_solution_hydrogens geom
_atom_sites_solution_primary direct
_atom_sites_solution_secondary difmap
_audit_creation_method SHELXL-97
_cell_angle_alpha 90.00
_cell_angle_beta 100.488(2)
_cell_angle_gamma 90.00
_cell_formula_units_Z 4
_cell_length_a 12.9937(3)
_cell_length_b 21.4524(5)
_cell_length_c 17.7094(4)
_cell_measurement_reflns_used 8337
_cell_measurement_temperature 223(2)
_cell_measurement_theta_max 68.25
_cell_measurement_theta_min 0.88
_cell_volume 4854.0(2)
_computing_cell_refinement 'Collect (Nonius B.V., 1998)'
_computing_data_collection 'Collect (Nonius B.V., 1998)'
_computing_data_reduction 'Denzo-SMN (Otwinowski & Minor, 1997)'
_computing_molecular_graphics 'XP (BrukerAXS, 2000)'
_computing_publication_material 'SHELXL-97 (Sheldrick, 1997)'
_computing_structure_refinement 'SHELXL-97 (Sheldrick, 1997)'
_computing_structure_solution 'SHELXS-97 (Sheldrick, 1990)'
_diffrn_ambient_temperature 223(2)
_diffrn_measured_fraction_theta_full 0.981
_diffrn_measured_fraction_theta_max 0.981
_diffrn_measurement_device_type 'Nonius KappaCCD APEXII'
_diffrn_measurement_method '\w and \f scans'
_diffrn_radiation_monochromator graphite
_diffrn_radiation_source 'fine-focus sealed tube'
_diffrn_radiation_type CuK\a
_diffrn_radiation_wavelength 1.54178
_diffrn_reflns_av_R_equivalents 0.047
_diffrn_reflns_av_sigmaI/netI 0.0259
_diffrn_reflns_limit_h_max 15
_diffrn_reflns_limit_h_min 0
_diffrn_reflns_limit_k_max 25
_diffrn_reflns_limit_k_min 0
_diffrn_reflns_limit_l_max 20
_diffrn_reflns_limit_l_min -20
_diffrn_reflns_number 42313
_diffrn_reflns_theta_full 67.32
_diffrn_reflns_theta_max 67.32
_diffrn_reflns_theta_min 3.27
_exptl_absorpt_coefficient_mu 1.743
_exptl_absorpt_correction_T_max 0.7004
_exptl_absorpt_correction_T_min 0.6411
_exptl_absorpt_correction_type multi-scan
_exptl_absorpt_process_details 'Denzo (Otwinowski, Borek, Majewski & Minor, 2003)'
_exptl_crystal_colour 'pale green'
_exptl_crystal_density_diffrn 1.368
_exptl_crystal_density_method 'not measured'
_exptl_crystal_description prism
_exptl_crystal_F_000 2072
_exptl_crystal_size_max 0.28
_exptl_crystal_size_mid 0.24
_exptl_crystal_size_min 0.22
_refine_diff_density_max 0.363
_refine_diff_density_min -0.232
_refine_diff_density_rms 0.041
_refine_ls_extinction_method none
_refine_ls_goodness_of_fit_ref 1.032
_refine_ls_hydrogen_treatment mixed
_refine_ls_matrix_type full
_refine_ls_number_parameters 627
_refine_ls_number_reflns 8556
_refine_ls_number_restraints 0
_refine_ls_restrained_S_all 1.032
_refine_ls_R_factor_all 0.0498
_refine_ls_R_factor_gt 0.0432
_refine_ls_shift/su_max 0.001
_refine_ls_shift/su_mean 0.000
_refine_ls_structure_factor_coef Fsqd
_refine_ls_weighting_details 'calc w=1/[\s^2^(Fo^2^)+(0.0574P)^2^+2.4994P] where P=(Fo^2^+2Fc^2^)/3'
_refine_ls_weighting_scheme calc
_refine_ls_wR_factor_gt 0.1124
_refine_ls_wR_factor_ref 0.1173
_reflns_number_gt 7436
_reflns_number_total 8556
_reflns_threshold_expression >2sigma(I)
_cod_data_source_file ja5028293_si_003.cif
_cod_data_source_block erk7127
_cod_depositor_comments 'Adding full bibliography for 4122035--4122048.cif.'
_cod_original_cell_volume 4853.95(19)
_cod_original_sg_symbol_H-M P21/c
_cod_database_code 4122044

loop_
_symmetry_equiv_pos_as_xyz
'x, y, z'
'-x, y+1/2, -z+1/2'
'-x, -y, -z'
'x, -y-1/2, z-1/2'

loop_
_atom_site_label
_atom_site_type_symbol
_atom_site_fract_x
_atom_site_fract_y
_atom_site_fract_z
_atom_site_U_iso_or_equiv
_atom_site_adp_type
_atom_site_occupancy
_atom_site_symmetry_multiplicity
_atom_site_calc_flag
_atom_site_refinement_flags
P1 P 0.47791(4) 0.11279(2) 0.64124(3) 0.03352(12) Uani 1 1 d .
P2 P 0.84300(4) 0.31847(2) 0.68779(3) 0.04094(14) Uani 1 1 d .
Si1 Si 0.46879(4) 0.26267(3) 0.66114(3) 0.03981(14) Uani 1 1 d .
N1 N 0.58562(12) 0.07353(7) 0.63831(9) 0.0359(3) Uani 1 1 d .
O1 O 0.57034(14) 0.00790(8) 0.62485(12) 0.0633(5) Uani 1 1 d .
H01 H 0.605(3) 0.0146(16) 0.5783(19) 0.095 Uiso 1 1 d .
O2 O 0.77087(12) 0.36470(7) 0.71182(10) 0.0549(4) Uani 1 1 d .
B1 B 0.67841(17) 0.09847(11) 0.69936(13) 0.0370(5) Uani 1 1 d .
C1 C 0.54104(14) 0.18512(9) 0.67133(11) 0.0350(4) Uani 1 1 d .
C2 C 0.64350(14) 0.17172(9) 0.69854(10) 0.0350(4) Uani 1 1 d .
C3 C 0.72262(15) 0.22228(10) 0.72502(11) 0.0395(4) Uani 1 1 d .
H3A H 0.7789 0.2055 0.7642 0.047 Uiso 1 1 calc R
H3B H 0.6888 0.2563 0.7483 0.047 Uiso 1 1 calc R
C4 C 0.76913(15) 0.24775(10) 0.65739(12) 0.0418(5) Uani 1 1 d .
H4A H 0.7128 0.2570 0.6140 0.050 Uiso 1 1 calc R
H4B H 0.8153 0.2165 0.6408 0.050 Uiso 1 1 calc R
C5 C 0.32672(18) 0.24871(12) 0.65834(17) 0.0617(7) Uani 1 1 d .
H5A H 0.2889 0.2877 0.6485 0.092 Uiso 1 1 calc R
H5B H 0.3164 0.2319 0.7073 0.092 Uiso 1 1 calc R
H5C H 0.3008 0.2192 0.6178 0.092 Uiso 1 1 calc R
C6 C 0.4831(3) 0.30041(15) 0.56918(19) 0.0825(10) Uani 1 1 d .
H6A H 0.4679 0.2703 0.5278 0.124 Uiso 1 1 calc R
H6B H 0.5541 0.3156 0.5728 0.124 Uiso 1 1 calc R
H6C H 0.4346 0.3351 0.5589 0.124 Uiso 1 1 calc R
C7 C 0.5162(2) 0.31533(15) 0.7434(2) 0.0855(10) Uani 1 1 d .
H7A H 0.5844 0.3318 0.7388 0.128 Uiso 1 1 calc R
H7B H 0.5218 0.2922 0.7910 0.128 Uiso 1 1 calc R
H7C H 0.4673 0.3495 0.7432 0.128 Uiso 1 1 calc R
C11 C 0.39118(15) 0.11516(9) 0.54928(11) 0.0390(4) Uani 1 1 d .
C12 C 0.42644(18) 0.13023(10) 0.48092(12) 0.0458(5) Uani 1 1 d .
C13 C 0.3529(2) 0.12896(12) 0.41282(13) 0.0593(6) Uani 1 1 d .
H13 H 0.3749 0.1378 0.3662 0.071 Uiso 1 1 calc R
C14 C 0.2494(2) 0.11514(13) 0.41176(15) 0.0644(7) Uani 1 1 d .
H14 H 0.2021 0.1145 0.3648 0.077 Uiso 1 1 calc R
C15 C 0.2146(2) 0.10228(12) 0.47851(16) 0.0604(6) Uani 1 1 d .
H15 H 0.1436 0.0934 0.4777 0.072 Uiso 1 1 calc R
C16 C 0.28489(17) 0.10249(10) 0.54704(13) 0.0477(5) Uani 1 1 d .
H16 H 0.2611 0.0940 0.5930 0.057 Uiso 1 1 calc R
C17 C 0.5378(2) 0.14685(13) 0.47746(14) 0.0583(6) Uani 1 1 d .
H17A H 0.5781 0.1090 0.4755 0.087 Uiso 1 1 calc R
H17B H 0.5675 0.1707 0.5227 0.087 Uiso 1 1 calc R
H17C H 0.5396 0.1716 0.4319 0.087 Uiso 1 1 calc R
C21 C 0.40640(15) 0.08300(10) 0.71274(11) 0.0389(4) Uani 1 1 d .
C22 C 0.36088(18) 0.02329(11) 0.71048(13) 0.0490(5) Uani 1 1 d .
C23 C 0.3176(2) 0.00477(13) 0.77351(15) 0.0614(6) Uani 1 1 d .
H23 H 0.2866 -0.0349 0.7729 0.074 Uiso 1 1 calc R
C24 C 0.3187(2) 0.04215(15) 0.83586(15) 0.0676(7) Uani 1 1 d .
H24 H 0.2890 0.0281 0.8774 0.081 Uiso 1 1 calc R
C25 C 0.3632(2) 0.10039(14) 0.83821(14) 0.0621(7) Uani 1 1 d .
H25 H 0.3638 0.1263 0.8811 0.074 Uiso 1 1 calc R
C26 C 0.40692(17) 0.12053(11) 0.77702(12) 0.0473(5) Uani 1 1 d .
H26 H 0.4376 0.1603 0.7788 0.057 Uiso 1 1 calc R
C27 C 0.3525(2) -0.02224(12) 0.64502(17) 0.0695(7) Uani 1 1 d .
H27A H 0.3781 -0.0627 0.6646 0.104 Uiso 1 1 calc R
H27B H 0.3941 -0.0075 0.6084 0.104 Uiso 1 1 calc R
H27C H 0.2799 -0.0259 0.6199 0.104 Uiso 1 1 calc R
C31 C 0.79297(15) 0.08645(9) 0.67421(12) 0.0396(4) Uani 1 1 d .
F32 F 0.72731(11) 0.05851(8) 0.54407(7) 0.0672(4) Uani 1 1 d .
C32 C 0.80887(17) 0.06823(11) 0.60209(13) 0.0469(5) Uani 1 1 d .
F33 F 0.91407(13) 0.04033(9) 0.51159(9) 0.0806(5) Uani 1 1 d .
C33 C 0.90588(19) 0.05743(12) 0.58318(14) 0.0545(6) Uani 1 1 d .
F34 F 1.08902(11) 0.05303(9) 0.62172(11) 0.0878(5) Uani 1 1 d .
C34 C 0.99382(18) 0.06402(12) 0.63834(16) 0.0586(6) Uani 1 1 d .
F35 F 1.06917(10) 0.08779(8) 0.76582(10) 0.0779(5) Uani 1 1 d .
C35 C 0.98392(17) 0.08181(11) 0.71103(15) 0.0549(6) Uani 1 1 d .
F36 F 0.88223(10) 0.10971(7) 0.80012(7) 0.0603(4) Uani 1 1 d .
C36 C 0.88550(16) 0.09260(10) 0.72706(13) 0.0450(5) Uani 1 1 d .
C41 C 0.67611(15) 0.06394(10) 0.78262(11) 0.0404(4) Uani 1 1 d .
F42 F 0.63783(11) 0.15506(6) 0.84901(7) 0.0571(3) Uani 1 1 d .
C42 C 0.64984(17) 0.09254(11) 0.84698(12) 0.0467(5) Uani 1 1 d .
F43 F 0.60576(16) 0.09219(9) 0.97077(8) 0.0866(5) Uani 1 1 d .
C43 C 0.6334(2) 0.06116(13) 0.91154(13) 0.0591(6) Uani 1 1 d .
F44 F 0.62744(16) -0.03391(9) 0.97703(9) 0.0925(6) Uani 1 1 d .
C44 C 0.6450(2) -0.00219(14) 0.91533(14) 0.0633(7) Uani 1 1 d .
F45 F 0.69215(15) -0.09482(7) 0.85953(10) 0.0795(5) Uani 1 1 d .
C45 C 0.6760(2) -0.03270(11) 0.85532(15) 0.0580(6) Uani 1 1 d .
F46 F 0.72699(12) -0.03319(6) 0.73670(8) 0.0615(4) Uani 1 1 d .
C46 C 0.69182(17) 0.00035(10) 0.79173(12) 0.0468(5) Uani 1 1 d .
C51 C 0.91124(16) 0.35213(10) 0.61620(13) 0.0472(5) Uani 1 1 d .
C52 C 0.89509(18) 0.33651(12) 0.53767(14) 0.0538(6) Uani 1 1 d .
C53 C 0.9566(2) 0.36520(13) 0.49058(16) 0.0652(7) Uani 1 1 d .
H53 H 0.9459 0.3545 0.4383 0.078 Uiso 1 1 calc R
C54 C 1.0325(2) 0.40863(13) 0.51793(19) 0.0700(8) Uani 1 1 d .
C55 C 1.0436(2) 0.42587(13) 0.59376(18) 0.0682(7) Uani 1 1 d .
H55 H 1.0931 0.4567 0.6125 0.082 Uiso 1 1 calc R
C56 C 0.98499(19) 0.39969(11) 0.64384(16) 0.0571(6) Uani 1 1 d .
C57 C 0.8143(2) 0.29051(15) 0.50000(14) 0.0674(7) Uani 1 1 d .
H57A H 0.8122 0.2907 0.4450 0.101 Uiso 1 1 calc R
H57B H 0.7462 0.3021 0.5106 0.101 Uiso 1 1 calc R
H57C H 0.8325 0.2491 0.5202 0.101 Uiso 1 1 calc R
C58 C 1.1003(3) 0.43736(18) 0.4657(2) 0.0970(11) Uani 1 1 d .
H58A H 1.1691 0.4184 0.4760 0.146 Uiso 1 1 calc R
H58B H 1.1067 0.4818 0.4753 0.146 Uiso 1 1 calc R
H58C H 1.0682 0.4302 0.4125 0.146 Uiso 1 1 calc R
C59 C 1.0011(2) 0.42519(13) 0.72468(17) 0.0739(8) Uani 1 1 d .
H59A H 1.0384 0.3948 0.7600 0.111 Uiso 1 1 calc R
H59B H 0.9336 0.4338 0.7386 0.111 Uiso 1 1 calc R
H59C H 1.0416 0.4634 0.7274 0.111 Uiso 1 1 calc R
C61 C 0.94527(16) 0.28986(10) 0.76535(12) 0.0431(5) Uani 1 1 d .
C62 C 1.02879(16) 0.25337(10) 0.74853(14) 0.0476(5) Uani 1 1 d .
C63 C 1.10550(18) 0.23279(12) 0.80886(16) 0.0577(6) Uani 1 1 d .
H63 H 1.1610 0.2086 0.7974 0.069 Uiso 1 1 calc R
C64 C 1.1033(2) 0.24649(13) 0.88463(16) 0.0628(7) Uani 1 1 d .
C65 C 1.0204(2) 0.28151(13) 0.89980(15) 0.0618(6) Uani 1 1 d .
H65 H 1.0173 0.2906 0.9512 0.074 Uiso 1 1 calc R
C66 C 0.94128(18) 0.30398(11) 0.84267(14) 0.0515(5) Uani 1 1 d .
C67 C 1.04317(18) 0.23588(12) 0.66856(15) 0.0564(6) Uani 1 1 d .
H67A H 1.0669 0.2720 0.6436 0.085 Uiso 1 1 calc R
H67B H 0.9771 0.2215 0.6392 0.085 Uiso 1 1 calc R
H67C H 1.0948 0.2029 0.6715 0.085 Uiso 1 1 calc R
C68 C 1.1884(3) 0.22480(17) 0.94890(19) 0.0883(10) Uani 1 1 d .
H68A H 1.2377 0.2585 0.9639 0.132 Uiso 1 1 calc R
H68B H 1.2247 0.1896 0.9315 0.132 Uiso 1 1 calc R
H68C H 1.1577 0.2124 0.9925 0.132 Uiso 1 1 calc R
C69 C 0.8570(2) 0.34308(14) 0.86871(16) 0.0681(7) Uani 1 1 d .
H69A H 0.8695 0.3448 0.9244 0.102 Uiso 1 1 calc R
H69B H 0.7890 0.3245 0.8501 0.102 Uiso 1 1 calc R
H69C H 0.8586 0.3850 0.8483 0.102 Uiso 1 1 calc R

loop_
_atom_site_aniso_label
_atom_site_aniso_U_11
_atom_site_aniso_U_22
_atom_site_aniso_U_33
_atom_site_aniso_U_23
_atom_site_aniso_U_13
_atom_site_aniso_U_12
P1 0.0315(2) 0.0330(3) 0.0364(2) -0.00281(19) 0.00719(18) -0.00101(19)
P2 0.0341(3) 0.0332(3) 0.0548(3) -0.0030(2) 0.0060(2) -0.0011(2)
Si1 0.0352(3) 0.0339(3) 0.0513(3) -0.0040(2) 0.0106(2) 0.0015(2)
N1 0.0356(8) 0.0293(8) 0.0426(9) -0.0072(7) 0.0067(7) -0.0007(6)
O1 0.0563(10) 0.0404(9) 0.0895(13) -0.0170(9) 0.0033(9) 0.0013(7)
O2 0.0475(8) 0.0393(8) 0.0789(11) -0.0043(7) 0.0143(8) 0.0072(7)
B1 0.0345(11) 0.0382(12) 0.0382(11) -0.0038(9) 0.0065(9) -0.0002(9)
C1 0.0338(9) 0.0349(10) 0.0378(10) -0.0017(8) 0.0103(8) -0.0020(8)
C2 0.0344(9) 0.0369(11) 0.0345(9) -0.0030(8) 0.0087(7) -0.0016(8)
C3 0.0348(10) 0.0374(11) 0.0457(11) -0.0059(8) 0.0060(8) -0.0011(8)
C4 0.0345(10) 0.0412(11) 0.0493(11) -0.0034(9) 0.0061(8) -0.0043(8)
C5 0.0412(12) 0.0473(14) 0.097(2) 0.0016(13) 0.0147(12) 0.0053(10)
C6 0.088(2) 0.0667(19) 0.104(2) 0.0343(17) 0.0482(18) 0.0330(16)
C7 0.0677(18) 0.075(2) 0.105(2) -0.0467(17) -0.0100(16) 0.0232(15)
C11 0.0407(10) 0.0336(10) 0.0415(10) -0.0046(8) 0.0043(8) 0.0019(8)
C12 0.0534(12) 0.0417(12) 0.0423(11) -0.0036(9) 0.0088(9) 0.0097(10)
C13 0.0705(16) 0.0632(16) 0.0416(12) -0.0059(11) 0.0034(11) 0.0171(13)
C14 0.0657(16) 0.0650(17) 0.0532(14) -0.0109(12) -0.0137(12) 0.0133(13)
C15 0.0474(13) 0.0549(15) 0.0719(17) -0.0060(12) -0.0077(12) 0.0022(11)
C16 0.0406(11) 0.0431(12) 0.0568(13) -0.0012(10) 0.0020(9) -0.0014(9)
C17 0.0600(14) 0.0715(17) 0.0470(12) 0.0047(11) 0.0198(11) 0.0082(12)
C21 0.0358(10) 0.0395(11) 0.0422(10) 0.0004(8) 0.0091(8) -0.0017(8)
C22 0.0484(12) 0.0439(13) 0.0548(13) 0.0026(10) 0.0098(10) -0.0057(10)
C23 0.0595(15) 0.0584(16) 0.0680(16) 0.0151(13) 0.0163(12) -0.0143(12)
C24 0.0651(16) 0.086(2) 0.0575(15) 0.0138(14) 0.0253(12) -0.0097(14)
C25 0.0643(15) 0.0795(19) 0.0476(13) -0.0057(12) 0.0241(11) -0.0027(13)
C26 0.0452(11) 0.0512(13) 0.0478(12) -0.0045(10) 0.0149(9) -0.0033(10)
C27 0.0867(19) 0.0438(14) 0.0809(18) -0.0078(13) 0.0228(15) -0.0158(13)
C31 0.0378(10) 0.0344(11) 0.0469(11) 0.0006(8) 0.0087(8) 0.0034(8)
F32 0.0523(8) 0.1023(12) 0.0469(7) -0.0152(7) 0.0090(6) 0.0168(8)
C32 0.0421(11) 0.0485(13) 0.0507(12) 0.0003(10) 0.0105(9) 0.0075(9)
F33 0.0739(10) 0.1067(13) 0.0705(10) -0.0041(9) 0.0379(8) 0.0243(9)
C33 0.0527(13) 0.0564(15) 0.0599(14) 0.0023(11) 0.0244(11) 0.0111(11)
F34 0.0437(8) 0.1055(14) 0.1227(14) -0.0022(11) 0.0378(9) 0.0117(8)
C34 0.0397(12) 0.0568(15) 0.0850(18) 0.0057(13) 0.0264(12) 0.0077(10)
F35 0.0363(7) 0.0861(12) 0.1043(12) -0.0098(9) -0.0055(7) 0.0027(7)
C35 0.0343(11) 0.0483(13) 0.0795(17) 0.0032(12) 0.0036(11) 0.0021(9)
F36 0.0450(7) 0.0767(10) 0.0550(8) -0.0121(7) -0.0024(6) 0.0022(6)
C36 0.0411(11) 0.0413(12) 0.0521(12) -0.0007(9) 0.0073(9) 0.0027(9)
C41 0.0356(10) 0.0422(12) 0.0426(11) -0.0022(9) 0.0048(8) -0.0006(8)
F42 0.0747(9) 0.0500(8) 0.0469(7) -0.0091(6) 0.0124(6) 0.0060(7)
C42 0.0488(12) 0.0488(13) 0.0418(11) -0.0031(9) 0.0066(9) 0.0010(10)
F43 0.1187(14) 0.0999(13) 0.0490(8) -0.0067(8) 0.0359(9) 0.0042(11)
C43 0.0677(15) 0.0702(18) 0.0409(12) -0.0016(11) 0.0136(11) -0.0013(13)
F44 0.1207(15) 0.0963(14) 0.0642(10) 0.0282(9) 0.0270(10) -0.0144(11)
C44 0.0724(17) 0.0706(18) 0.0478(13) 0.0133(12) 0.0134(12) -0.0072(13)
F45 0.1028(12) 0.0464(9) 0.0868(11) 0.0165(8) 0.0106(9) -0.0049(8)
C45 0.0638(15) 0.0442(14) 0.0630(15) 0.0101(11) 0.0039(12) -0.0058(11)
F46 0.0793(9) 0.0431(8) 0.0635(8) -0.0037(6) 0.0167(7) 0.0091(7)
C46 0.0482(12) 0.0437(12) 0.0471(12) -0.0011(9) 0.0051(9) 0.0015(9)
C51 0.0401(11) 0.0388(12) 0.0614(13) 0.0045(10) 0.0062(10) 0.0007(9)
C52 0.0501(13) 0.0508(14) 0.0603(14) 0.0087(11) 0.0094(11) 0.0038(10)
C53 0.0661(16) 0.0664(17) 0.0653(16) 0.0159(13) 0.0175(13) 0.0089(13)
C54 0.0627(16) 0.0604(17) 0.091(2) 0.0241(15) 0.0255(15) 0.0023(13)
C55 0.0560(15) 0.0534(16) 0.096(2) 0.0130(14) 0.0160(14) -0.0095(12)
C56 0.0505(13) 0.0425(13) 0.0782(17) 0.0063(11) 0.0111(12) -0.0056(10)
C57 0.0707(17) 0.084(2) 0.0465(13) -0.0004(13) 0.0066(12) -0.0093(15)
C58 0.091(2) 0.090(2) 0.120(3) 0.039(2) 0.048(2) -0.0007(19)
C59 0.0764(18) 0.0533(16) 0.090(2) -0.0109(14) 0.0105(15) -0.0291(14)
C61 0.0372(10) 0.0353(11) 0.0557(12) -0.0047(9) 0.0053(9) -0.0062(8)
C62 0.0341(10) 0.0406(12) 0.0664(14) -0.0008(10) 0.0046(9) -0.0053(9)
C63 0.0393(12) 0.0481(14) 0.0823(18) 0.0047(12) 0.0022(11) -0.0002(10)
C64 0.0525(14) 0.0552(15) 0.0728(17) 0.0079(13) -0.0093(12) -0.0101(12)
C65 0.0646(16) 0.0598(16) 0.0557(14) -0.0049(12) -0.0028(12) -0.0130(13)
C66 0.0494(12) 0.0451(13) 0.0580(13) -0.0084(10) 0.0044(10) -0.0078(10)
C67 0.0427(12) 0.0555(15) 0.0734(16) -0.0017(12) 0.0167(11) 0.0087(10)
C68 0.0720(19) 0.085(2) 0.094(2) 0.0163(18) -0.0231(17) -0.0060(16)
C69 0.0776(18) 0.0655(18) 0.0628(16) -0.0159(13) 0.0170(13) 0.0049(14)

loop_
_atom_type_symbol
_atom_type_description
_atom_type_scat_dispersion_real
_atom_type_scat_dispersion_imag
_atom_type_scat_source
C C 0.0181 0.0091 'International Tables Vol C Tables 4.2.6.8 and 6.1.1.4'
H H 0.0000 0.0000 'International Tables Vol C Tables 4.2.6.8 and 6.1.1.4'
B B 0.0090 0.0039 'International Tables Vol C Tables 4.2.6.8 and 6.1.1.4'
N N 0.0311 0.0180 'International Tables Vol C Tables 4.2.6.8 and 6.1.1.4'
O O 0.0492 0.0322 'International Tables Vol C Tables 4.2.6.8 and 6.1.1.4'
F F 0.0727 0.0534 'International Tables Vol C Tables 4.2.6.8 and 6.1.1.4'
Si Si 0.2541 0.3302 'International Tables Vol C Tables 4.2.6.8 and 6.1.1.4'
P P 0.2955 0.4335 'International Tables Vol C Tables 4.2.6.8 and 6.1.1.4'

loop_
_geom_angle_atom_site_label_1
_geom_angle_atom_site_label_2
_geom_angle_atom_site_label_3
_geom_angle
N1 P1 C1 96.14(8)
N1 P1 C11 112.44(9)
C1 P1 C11 114.91(9)
N1 P1 C21 112.85(9)
C1 P1 C21 111.23(9)
C11 P1 C21 108.92(9)
O2 P2 C51 110.38(10)
O2 P2 C4 108.41(9)
C51 P2 C4 114.88(10)
O2 P2 C61 114.80(10)
C51 P2 C61 105.99(10)
C4 P2 C61 102.31(10)
C7 Si1 C6 110.51(18)
C7 Si1 C5 107.73(14)
C6 Si1 C5 107.66(14)
C7 Si1 C1 111.71(11)
C6 Si1 C1 109.75(11)
C5 Si1 C1 109.36(10)
O1 N1 B1 121.15(15)
O1 N1 P1 114.54(12)
B1 N1 P1 110.96(12)
N1 O1 H01 86(2)
N1 B1 C2 98.34(15)
N1 B1 C31 112.38(16)
C2 B1 C31 114.23(16)
N1 B1 C41 109.08(16)
C2 B1 C41 112.84(16)
C31 B1 C41 109.51(16)
C2 C1 P1 106.73(14)
C2 C1 Si1 130.69(15)
P1 C1 Si1 122.56(10)
C1 C2 C3 121.67(18)
C1 C2 B1 117.26(17)
C3 C2 B1 121.05(16)
C2 C3 C4 110.83(16)
C2 C3 H3A 109.5
C4 C3 H3A 109.5
C2 C3 H3B 109.5
C4 C3 H3B 109.5
H3A C3 H3B 108.1
C3 C4 P2 109.04(14)
C3 C4 H4A 109.9
P2 C4 H4A 109.9
C3 C4 H4B 109.9
P2 C4 H4B 109.9
H4A C4 H4B 108.3
Si1 C5 H5A 109.5
Si1 C5 H5B 109.5
H5A C5 H5B 109.5
Si1 C5 H5C 109.5
H5A C5 H5C 109.5
H5B C5 H5C 109.5
Si1 C6 H6A 109.5
Si1 C6 H6B 109.5
H6A C6 H6B 109.5
Si1 C6 H6C 109.5
H6A C6 H6C 109.5
H6B C6 H6C 109.5
Si1 C7 H7A 109.5
Si1 C7 H7B 109.5
H7A C7 H7B 109.5
Si1 C7 H7C 109.5
H7A C7 H7C 109.5
H7B C7 H7C 109.5
C16 C11 C12 119.58(19)
C16 C11 P1 118.06(16)
C12 C11 P1 122.35(16)
C13 C12 C11 117.4(2)
C13 C12 C17 118.8(2)
C11 C12 C17 123.8(2)
C14 C13 C12 122.0(2)
C14 C13 H13 119.0
C12 C13 H13 119.0
C15 C14 C13 120.6(2)
C15 C14 H14 119.7
C13 C14 H14 119.7
C14 C15 C16 119.3(2)
C14 C15 H15 120.4
C16 C15 H15 120.4
C15 C16 C11 121.1(2)
C15 C16 H16 119.4
C11 C16 H16 119.4
C12 C17 H17A 109.5
C12 C17 H17B 109.5
H17A C17 H17B 109.5
C12 C17 H17C 109.5
H17A C17 H17C 109.5
H17B C17 H17C 109.5
C26 C21 C22 119.23(19)
C26 C21 P1 116.03(16)
C22 C21 P1 124.43(16)
C23 C22 C21 117.7(2)
C23 C22 C27 116.6(2)
C21 C22 C27 125.7(2)
C24 C23 C22 122.3(2)
C24 C23 H23 118.9
C22 C23 H23 118.9
C23 C24 C25 120.1(2)
C23 C24 H24 119.9
C25 C24 H24 119.9
C24 C25 C26 119.4(2)
C24 C25 H25 120.3
C26 C25 H25 120.3
C25 C26 C21 121.2(2)
C25 C26 H26 119.4
C21 C26 H26 119.4
C22 C27 H27A 109.5
C22 C27 H27B 109.5
H27A C27 H27B 109.5
C22 C27 H27C 109.5
H27A C27 H27C 109.5
H27B C27 H27C 109.5
C32 C31 C36 113.05(18)
C32 C31 B1 125.86(18)
C36 C31 B1 121.07(18)
F32 C32 C33 114.4(2)
F32 C32 C31 121.07(18)
C33 C32 C31 124.5(2)
F33 C33 C34 120.2(2)
F33 C33 C32 120.5(2)
C34 C33 C32 119.3(2)
F34 C34 C33 120.5(2)
F34 C34 C35 120.1(2)
C33 C34 C35 119.3(2)
F35 C35 C34 120.0(2)
F35 C35 C36 120.7(2)
C34 C35 C36 119.3(2)
F36 C36 C35 115.7(2)
F36 C36 C31 119.74(18)
C35 C36 C31 124.5(2)
C46 C41 C42 113.09(19)
C46 C41 B1 121.24(18)
C42 C41 B1 125.42(19)
F42 C42 C43 115.3(2)
F42 C42 C41 120.43(19)
C43 C42 C41 124.3(2)
F43 C43 C44 119.7(2)
F43 C43 C42 120.6(2)
C44 C43 C42 119.6(2)
F44 C44 C43 120.7(2)
F44 C44 C45 120.5(3)
C43 C44 C45 118.8(2)
F45 C45 C44 119.6(2)
F45 C45 C46 120.6(2)
C44 C45 C46 119.8(2)
F46 C46 C45 115.8(2)
F46 C46 C41 120.06(19)
C45 C46 C41 124.2(2)
C52 C51 C56 118.7(2)
C52 C51 P2 126.04(17)
C56 C51 P2 115.26(18)
C53 C52 C51 119.0(2)
C53 C52 C57 116.9(2)
C51 C52 C57 124.1(2)
C54 C53 C52 122.5(3)
C54 C53 H53 118.7
C52 C53 H53 118.7
C55 C54 C53 117.8(2)
C55 C54 C58 121.0(3)
C53 C54 C58 121.1(3)
C54 C55 C56 122.8(3)
C54 C55 H55 118.6
C56 C55 H55 118.6
C55 C56 C51 118.9(3)
C55 C56 C59 117.5(2)
C51 C56 C59 123.6(2)
C52 C57 H57A 109.5
C52 C57 H57B 109.5
H57A C57 H57B 109.5
C52 C57 H57C 109.5
H57A C57 H57C 109.5
H57B C57 H57C 109.5
C54 C58 H58A 109.5
C54 C58 H58B 109.5
H58A C58 H58B 109.5
C54 C58 H58C 109.5
H58A C58 H58C 109.5
H58B C58 H58C 109.5
C56 C59 H59A 109.5
C56 C59 H59B 109.5
H59A C59 H59B 109.5
C56 C59 H59C 109.5
H59A C59 H59C 109.5
H59B C59 H59C 109.5
C66 C61 C62 119.2(2)
C66 C61 P2 120.31(16)
C62 C61 P2 120.47(17)
C63 C62 C61 118.9(2)
C63 C62 C67 116.6(2)
C61 C62 C67 124.5(2)
C64 C63 C62 122.7(2)
C64 C63 H63 118.7
C62 C63 H63 118.7
C65 C64 C63 117.5(2)
C65 C64 C68 120.8(3)
C63 C64 C68 121.7(3)
C64 C65 C66 123.2(2)
C64 C65 H65 118.4
C66 C65 H65 118.4
C65 C66 C61 118.6(2)
C65 C66 C69 116.7(2)
C61 C66 C69 124.7(2)
C62 C67 H67A 109.5
C62 C67 H67B 109.5
H67A C67 H67B 109.5
C62 C67 H67C 109.5
H67A C67 H67C 109.5
H67B C67 H67C 109.5
C64 C68 H68A 109.5
C64 C68 H68B 109.5
H68A C68 H68B 109.5
C64 C68 H68C 109.5
H68A C68 H68C 109.5
H68B C68 H68C 109.5
C66 C69 H69A 109.5
C66 C69 H69B 109.5
H69A C69 H69B 109.5
C66 C69 H69C 109.5
H69A C69 H69C 109.5
H69B C69 H69C 109.5

loop_
_geom_bond_atom_site_label_1
_geom_bond_atom_site_label_2
_geom_bond_distance
P1 N1 1.6423(16)
P1 C1 1.7902(19)
P1 C11 1.805(2)
P1 C21 1.818(2)
P2 O2 1.4793(16)
P2 C51 1.823(2)
P2 C4 1.823(2)
P2 C61 1.834(2)
Si1 C7 1.858(3)
Si1 C6 1.858(3)
Si1 C5 1.862(2)
Si1 C1 1.903(2)
N1 O1 1.436(2)
N1 B1 1.560(3)
O1 H01 1.02(3)
B1 C2 1.635(3)
B1 C31 1.650(3)
B1 C41 1.655(3)
C1 C2 1.362(3)
C2 C3 1.509(3)
C3 C4 1.537(3)
C3 H3A 0.9800
C3 H3B 0.9800
C4 H4A 0.9800
C4 H4B 0.9800
C5 H5A 0.9700
C5 H5B 0.9700
C5 H5C 0.9700
C6 H6A 0.9700
C6 H6B 0.9700
C6 H6C 0.9700
C7 H7A 0.9700
C7 H7B 0.9700
C7 H7C 0.9700
C11 C16 1.401(3)
C11 C12 1.408(3)
C12 C13 1.396(3)
C12 C17 1.502(3)
C13 C14 1.373(4)
C13 H13 0.9400
C14 C15 1.369(4)
C14 H14 0.9400
C15 C16 1.380(3)
C15 H15 0.9400
C16 H16 0.9400
C17 H17A 0.9700
C17 H17B 0.9700
C17 H17C 0.9700
C21 C26 1.393(3)
C21 C22 1.408(3)
C22 C23 1.396(3)
C22 C27 1.505(3)
C23 C24 1.363(4)
C23 H23 0.9400
C24 C25 1.374(4)
C24 H24 0.9400
C25 C26 1.381(3)
C25 H25 0.9400
C26 H26 0.9400
C27 H27A 0.9700
C27 H27B 0.9700
C27 H27C 0.9700
C31 C32 1.387(3)
C31 C36 1.389(3)
F32 C32 1.351(3)
C32 C33 1.381(3)
F33 C33 1.342(3)
C33 C34 1.369(4)
F34 C34 1.343(3)
C34 C35 1.371(4)
F35 C35 1.339(3)
C35 C36 1.379(3)
F36 C36 1.353(3)
C41 C46 1.384(3)
C41 C42 1.391(3)
F42 C42 1.352(3)
C42 C43 1.376(3)
F43 C43 1.345(3)
C43 C44 1.368(4)
F44 C44 1.342(3)
C44 C45 1.370(4)
F45 C45 1.349(3)
C45 C46 1.377(3)
F46 C46 1.356(3)
C51 C52 1.409(3)
C51 C56 1.424(3)
C52 C53 1.399(3)
C52 C57 1.505(4)
C53 C54 1.378(4)
C53 H53 0.9400
C54 C55 1.375(4)
C54 C58 1.519(4)
C55 C56 1.389(4)
C55 H55 0.9400
C56 C59 1.511(4)
C57 H57A 0.9700
C57 H57B 0.9700
C57 H57C 0.9700
C58 H58A 0.9700
C58 H58B 0.9700
C58 H58C 0.9700
C59 H59A 0.9700
C59 H59B 0.9700
C59 H59C 0.9700
C61 C66 1.413(3)
C61 C62 1.413(3)
C62 C63 1.394(3)
C62 C67 1.509(3)
C63 C64 1.379(4)
C63 H63 0.9400
C64 C65 1.379(4)
C64 C68 1.509(4)
C65 C66 1.391(3)
C65 H65 0.9400
C66 C69 1.516(3)
C67 H67A 0.9700
C67 H67B 0.9700
C67 H67C 0.9700
C68 H68A 0.9700
C68 H68B 0.9700
C68 H68C 0.9700
C69 H69A 0.9700
C69 H69B 0.9700
C69 H69C 0.9700

loop_
_geom_hbond_atom_site_label_D
_geom_hbond_atom_site_label_H
_geom_hbond_atom_site_label_A
_geom_hbond_distance_DH
_geom_hbond_distance_HA
_geom_hbond_distance_DA
_geom_hbond_angle_DHA
O1 H01 F32 1.02(3) 2.04(4) 2.906(3) 142(3)

loop_
_geom_torsion_atom_site_label_1
_geom_torsion_atom_site_label_2
_geom_torsion_atom_site_label_3
_geom_torsion_atom_site_label_4
_geom_torsion
C1 P1 N1 O1 172.59(14)
C11 P1 N1 O1 -67.23(16)
C21 P1 N1 O1 56.46(16)
C1 P1 N1 B1 30.97(14)
C11 P1 N1 B1 151.15(13)
C21 P1 N1 B1 -85.16(15)
O1 N1 B1 C2 -170.97(16)
P1 N1 B1 C2 -32.26(17)
O1 N1 B1 C31 68.4(2)
P1 N1 B1 C31 -152.86(14)
O1 N1 B1 C41 -53.2(2)
P1 N1 B1 C41 85.50(17)
N1 P1 C1 C2 -16.73(14)
C11 P1 C1 C2 -134.97(14)
C21 P1 C1 C2 100.71(14)
N1 P1 C1 Si1 161.88(11)
C11 P1 C1 Si1 43.64(14)
C21 P1 C1 Si1 -80.68(13)
C7 Si1 C1 C2 -38.2(2)
C6 Si1 C1 C2 84.8(2)
C5 Si1 C1 C2 -157.35(19)
C7 Si1 C1 P1 143.57(16)
C6 Si1 C1 P1 -93.49(17)
C5 Si1 C1 P1 24.40(16)
P1 C1 C2 C3 176.47(14)
Si1 C1 C2 C3 -2.0(3)
P1 C1 C2 B1 -2.0(2)
Si1 C1 C2 B1 179.57(14)
N1 B1 C2 C1 20.9(2)
C31 B1 C2 C1 140.07(18)
C41 B1 C2 C1 -94.0(2)
N1 B1 C2 C3 -157.59(16)
C31 B1 C2 C3 -38.4(2)
C41 B1 C2 C3 87.6(2)
C1 C2 C3 C4 -87.1(2)
B1 C2 C3 C4 91.2(2)
C2 C3 C4 P2 168.54(14)
O2 P2 C4 C3 -59.99(16)
C51 P2 C4 C3 176.02(13)
C61 P2 C4 C3 61.69(16)
N1 P1 C11 C16 133.49(16)
C1 P1 C11 C16 -117.89(17)
C21 P1 C11 C16 7.6(2)
N1 P1 C11 C12 -47.6(2)
C1 P1 C11 C12 60.99(19)
C21 P1 C11 C12 -173.48(17)
C16 C11 C12 C13 -2.8(3)
P1 C11 C12 C13 178.30(17)
C16 C11 C12 C17 177.7(2)
P1 C11 C12 C17 -1.2(3)
C11 C12 C13 C14 1.6(4)
C17 C12 C13 C14 -178.9(2)
C12 C13 C14 C15 0.3(4)
C13 C14 C15 C16 -0.9(4)
C14 C15 C16 C11 -0.5(4)
C12 C11 C16 C15 2.4(3)
P1 C11 C16 C15 -178.71(18)
N1 P1 C21 C26 109.35(17)
C1 P1 C21 C26 2.60(19)
C11 P1 C21 C26 -125.05(16)
N1 P1 C21 C22 -64.2(2)
C1 P1 C21 C22 -170.93(17)
C11 P1 C21 C22 61.4(2)
C26 C21 C22 C23 0.3(3)
P1 C21 C22 C23 173.69(18)
C26 C21 C22 C27 178.9(2)
P1 C21 C22 C27 -7.8(3)
C21 C22 C23 C24 -0.3(4)
C27 C22 C23 C24 -179.0(3)
C22 C23 C24 C25 0.2(4)
C23 C24 C25 C26 -0.2(4)
C24 C25 C26 C21 0.3(4)
C22 C21 C26 C25 -0.4(3)
P1 C21 C26 C25 -174.25(19)
N1 B1 C31 C32 12.4(3)
C2 B1 C31 C32 -98.6(2)
C41 B1 C31 C32 133.8(2)
N1 B1 C31 C36 -165.85(18)
C2 B1 C31 C36 83.2(2)
C41 B1 C31 C36 -44.5(3)
C36 C31 C32 F32 178.4(2)
B1 C31 C32 F32 0.0(3)
C36 C31 C32 C33 -0.4(3)
B1 C31 C32 C33 -178.8(2)
F32 C32 C33 F33 1.6(3)
C31 C32 C33 F33 -179.5(2)
F32 C32 C33 C34 -178.0(2)
C31 C32 C33 C34 0.9(4)
F33 C33 C34 F34 -0.5(4)
C32 C33 C34 F34 179.2(2)
F33 C33 C34 C35 179.7(2)
C32 C33 C34 C35 -0.7(4)
F34 C34 C35 F35 -0.5(4)
C33 C34 C35 F35 179.3(2)
F34 C34 C35 C36 -179.7(2)
C33 C34 C35 C36 0.1(4)
F35 C35 C36 F36 0.6(3)
C34 C35 C36 F36 179.7(2)
F35 C35 C36 C31 -178.8(2)
C34 C35 C36 C31 0.3(4)
C32 C31 C36 F36 -179.54(19)
B1 C31 C36 F36 -1.1(3)
C32 C31 C36 C35 -0.2(3)
B1 C31 C36 C35 178.3(2)
N1 B1 C41 C46 64.5(2)
C2 B1 C41 C46 172.72(18)
C31 B1 C41 C46 -58.8(2)
N1 B1 C41 C42 -109.4(2)
C2 B1 C41 C42 -1.2(3)
C31 B1 C41 C42 127.2(2)
C46 C41 C42 F42 176.17(19)
B1 C41 C42 F42 -9.5(3)
C46 C41 C42 C43 -4.4(3)
B1 C41 C42 C43 170.0(2)
F42 C42 C43 F43 1.1(3)
C41 C42 C43 F43 -178.4(2)
F42 C42 C43 C44 -179.2(2)
C41 C42 C43 C44 1.3(4)
F43 C43 C44 F44 1.1(4)
C42 C43 C44 F44 -178.7(2)
F43 C43 C44 C45 -178.2(2)
C42 C43 C44 C45 2.0(4)
F44 C44 C45 F45 -2.1(4)
C43 C44 C45 F45 177.2(2)
F44 C44 C45 C46 178.8(2)
C43 C44 C45 C46 -1.9(4)
F45 C45 C46 F46 -2.0(3)
C44 C45 C46 F46 177.1(2)
F45 C45 C46 C41 179.4(2)
C44 C45 C46 C41 -1.6(4)
C42 C41 C46 F46 -174.11(19)
B1 C41 C46 F46 11.3(3)
C42 C41 C46 C45 4.5(3)
B1 C41 C46 C45 -170.1(2)
O2 P2 C51 C52 -109.3(2)
C4 P2 C51 C52 13.6(2)
C61 P2 C51 C52 125.8(2)
O2 P2 C51 C56 68.85(19)
C4 P2 C51 C56 -168.21(17)
C61 P2 C51 C56 -56.04(19)
C56 C51 C52 C53 4.1(3)
P2 C51 C52 C53 -177.81(18)
C56 C51 C52 C57 -175.5(2)
P2 C51 C52 C57 2.6(4)
C51 C52 C53 C54 -0.4(4)
C57 C52 C53 C54 179.3(3)
C52 C53 C54 C55 -3.0(4)
C52 C53 C54 C58 178.0(3)
C53 C54 C55 C56 2.6(4)
C58 C54 C55 C56 -178.4(3)
C54 C55 C56 C51 1.1(4)
C54 C55 C56 C59 -176.9(3)
C52 C51 C56 C55 -4.5(3)
P2 C51 C56 C55 177.23(19)
C52 C51 C56 C59 173.5(2)
P2 C51 C56 C59 -4.8(3)
O2 P2 C61 C66 10.2(2)
C51 P2 C61 C66 132.29(18)
C4 P2 C61 C66 -107.01(18)
O2 P2 C61 C62 -169.94(16)
C51 P2 C61 C62 -47.83(19)
C4 P2 C61 C62 72.87(18)
C66 C61 C62 C63 -0.6(3)
P2 C61 C62 C63 179.56(17)
C66 C61 C62 C67 -179.0(2)
P2 C61 C62 C67 1.1(3)
C61 C62 C63 C64 0.1(4)
C67 C62 C63 C64 178.6(2)
C62 C63 C64 C65 0.7(4)
C62 C63 C64 C68 -178.7(2)
C63 C64 C65 C66 -1.0(4)
C68 C64 C65 C66 178.4(3)
C64 C65 C66 C61 0.6(4)
C64 C65 C66 C69 -178.6(2)
C62 C61 C66 C65 0.2(3)
P2 C61 C66 C65 -179.89(18)
C62 C61 C66 C69 179.3(2)
P2 C61 C66 C69 -0.8(3)
